data_1552727
loop_
_publ_author_name
'Borley, William'
'Watson, Brandon'
'Nizhnik, Yakov P.'
'Zeller, Matthias'
'Rosokha, Sergiy V.'

_publ_section_title
;
 Complexes of Diiodine with Heteroaromatic <i>N</i>-Oxides: Effects of
 Halogen-Bond Acceptors in Halogen Bonding.
;
_journal_issue 32
_journal_name_full 'The journal of physical chemistry. A'
_journal_page_first 7113
_journal_page_last 7123
_journal_paper_doi 10.1021/acs.jpca.9b05549
_journal_volume 123
_journal_year 2019
_chemical_formula_moiety 'C13 H8 Cl N O, I2'
_chemical_formula_sum 'C13 H8 Cl I2 N O'
_chemical_formula_weight 483.45
_space_group_crystal_system triclinic
_space_group_IT_number 2
_space_group_name_Hall '-P 1'
_space_group_name_H-M_alt 'P -1'
_atom_sites_solution_hydrogens geom
_atom_sites_solution_primary direct
_atom_sites_solution_secondary difmap
_audit_creation_method SHELXL-2018/3
_cell_angle_alpha 112.438(3)
_cell_angle_beta 101.820(4)
_cell_angle_gamma 98.066(4)
_cell_formula_units_Z 4
_cell_length_a 10.2279(11)
_cell_length_b 12.2184(12)
_cell_length_c 12.5067(13)
_cell_measurement_reflns_used 9933
_cell_measurement_temperature 150(2)
_cell_measurement_theta_max 33.2046
_cell_measurement_theta_min 2.3683
_cell_volume 1372.1(3)
_computing_cell_refinement 'SAINT V8.38A (Bruker, 2016)'
_computing_data_collection 'Apex3 v2017.3-0 (Bruker, 2016)'
_computing_data_reduction 'SAINT V8.38A (Bruker, 2016)'
_computing_structure_refinement
;  
SHELXL-2018/3 (Sheldrick, 2015, 2018), 
SHELXLE Rev924 (H\"ubschle et al., 2011)
;
_computing_structure_solution 'SHELXS-97 (Sheldrick, 2008)'
_diffrn_ambient_temperature 150(2)
_diffrn_measured_fraction_theta_full 0.996
_diffrn_measured_fraction_theta_max 0.964
_diffrn_measurement_device_type 'Bruker AXS D8 Quest CMOS diffractometer'
_diffrn_measurement_method 'omega and phi scans'
_diffrn_radiation_monochromator 'Triumph curved graphite crystal'
_diffrn_radiation_type MoK\a
_diffrn_radiation_wavelength 0.71073
_diffrn_reflns_av_R_equivalents 0.0516
_diffrn_reflns_av_unetI/netI 0.0663
_diffrn_reflns_Laue_measured_fraction_full 0.996
_diffrn_reflns_Laue_measured_fraction_max 0.964
_diffrn_reflns_limit_h_max 15
_diffrn_reflns_limit_h_min -15
_diffrn_reflns_limit_k_max 17
_diffrn_reflns_limit_k_min -18
_diffrn_reflns_limit_l_max 19
_diffrn_reflns_limit_l_min 0
_diffrn_reflns_number 48588
_diffrn_reflns_point_group_measured_fraction_full 0.996
_diffrn_reflns_point_group_measured_fraction_max 0.964
_diffrn_reflns_theta_full 25.242
_diffrn_reflns_theta_max 33.360
_diffrn_reflns_theta_min 1.836
_diffrn_source 'sealed tube X-ray source'
_exptl_absorpt_coefficient_mu 4.765
_exptl_absorpt_correction_T_max 0.746547
_exptl_absorpt_correction_T_min 0.470213
_exptl_absorpt_correction_type multi-scan
_exptl_absorpt_process_details
;
TWINABS 2012/1: Krause, L., Herbst-Irmer, R., Sheldrick G.M. & Stalke D.
(2015). J. Appl. Cryst. 48 3-10.
;
_exptl_crystal_colour red
_exptl_crystal_density_diffrn 2.340
_exptl_crystal_description plate
_exptl_crystal_F_000 896
_exptl_crystal_size_max 0.450
_exptl_crystal_size_mid 0.370
_exptl_crystal_size_min 0.180
_refine_diff_density_max 1.248
_refine_diff_density_min -1.379
_refine_diff_density_rms 0.175
_refine_ls_extinction_coef 0.0051(2)
_refine_ls_extinction_expression Fc^*^=kFc[1+0.001xFc^2^\l^3^/sin(2\q)]^-1/4^
_refine_ls_extinction_method 'SHELXL-2018/3 (Sheldrick 2018)'
_refine_ls_goodness_of_fit_ref 1.023
_refine_ls_hydrogen_treatment constr
_refine_ls_matrix_type full
_refine_ls_number_parameters 327
_refine_ls_number_reflns 10268
_refine_ls_number_restraints 0
_refine_ls_restrained_S_all 1.023
_refine_ls_R_factor_all 0.0581
_refine_ls_R_factor_gt 0.0326
_refine_ls_shift/su_max 0.001
_refine_ls_shift/su_mean 0.000
_refine_ls_structure_factor_coef Fsqd
_refine_ls_weighting_details 'w=1/[\s^2^(Fo^2^)+(0.0309P)^2^] where P=(Fo^2^+2Fc^2^)/3'
_refine_ls_weighting_scheme calc
_refine_ls_wR_factor_gt 0.0795
_refine_ls_wR_factor_ref 0.0857
_reflns_Friedel_coverage 0.000
_reflns_number_gt 7464
_reflns_number_total 10268
_reflns_threshold_expression 'I > 2\s(I)'
_cod_data_source_file jp9b05549_si_008.cif
_cod_data_source_block RS78_0m
_cod_original_cell_volume 1372.1(2)
_cod_database_code 1552727
_shelx_shelxl_version_number 2018/3
_shelx_space_group_comment
;
The symmetry employed for this shelxl refinement is uniquely defined
by the following loop, which should always be used as a source of
symmetry information in preference to the above space-group names.
They are only intended as comments.
;
_shelx_estimated_absorpt_t_min 0.223
_shelx_estimated_absorpt_t_max 0.481

loop_
_space_group_symop_operation_xyz
'x, y, z'
'-x, -y, -z'

loop_
_atom_site_label
_atom_site_type_symbol
_atom_site_fract_x
_atom_site_fract_y
_atom_site_fract_z
_atom_site_U_iso_or_equiv
_atom_site_adp_type
_atom_site_occupancy
_atom_site_site_symmetry_order
_atom_site_calc_flag
_atom_site_refinement_flags_posn
_atom_site_refinement_flags_adp
C1A C 0.2886(3) 0.8204(3) 0.1686(3) 0.0188(6) Uani 1 1 d . .
C2A C 0.4172(3) 0.8999(3) 0.1973(3) 0.0249(7) Uani 1 1 d . .
H2A H 0.496680 0.894621 0.248125 0.030 Uiso 1 1 calc R U
C3A C 0.4260(4) 0.9850(4) 0.1509(4) 0.0357(9) Uani 1 1 d . .
H3A H 0.512251 1.039961 0.171733 0.043 Uiso 1 1 calc R U
C4A C 0.3111(4) 0.9930(4) 0.0737(4) 0.0354(9) Uani 1 1 d . .
H4A H 0.320528 1.051444 0.041183 0.042 Uiso 1 1 calc R U
C5A C 0.1859(4) 0.9170(3) 0.0450(3) 0.0294(8) Uani 1 1 d . .
H5A H 0.108624 0.923219 -0.007444 0.035 Uiso 1 1 calc R U
C6A C 0.1687(3) 0.8291(3) 0.0920(3) 0.0199(6) Uani 1 1 d . .
C7A C 0.0427(3) 0.7491(3) 0.0674(3) 0.0207(6) Uani 1 1 d . .
C8A C 0.0315(3) 0.6658(3) 0.1180(3) 0.0191(6) Uani 1 1 d . .
C9A C -0.0932(3) 0.5825(3) 0.0981(3) 0.0275(8) Uani 1 1 d . .
H9A H -0.175451 0.580153 0.044829 0.033 Uiso 1 1 calc R U
C10A C -0.0966(4) 0.5076(3) 0.1530(4) 0.0331(9) Uani 1 1 d . .
H10A H -0.180620 0.451896 0.136744 0.040 Uiso 1 1 calc R U
C11A C 0.0244(4) 0.5104(3) 0.2357(3) 0.0307(8) Uani 1 1 d . .
H11A H 0.019469 0.458622 0.276115 0.037 Uiso 1 1 calc R U
C12A C 0.1457(4) 0.5862(3) 0.2568(3) 0.0253(7) Uani 1 1 d . .
H12A H 0.225974 0.587720 0.311848 0.030 Uiso 1 1 calc R U
C13A C 0.1527(3) 0.6629(3) 0.1970(3) 0.0175(6) Uani 1 1 d . .
N1A N 0.2774(2) 0.7360(2) 0.2151(2) 0.0173(5) Uani 1 1 d . .
O1A O 0.3902(2) 0.7274(2) 0.28248(19) 0.0227(5) Uani 1 1 d . .
I1A I 0.45195(2) 0.52520(2) 0.18098(2) 0.02105(6) Uani 1 1 d . .
I2A I 0.50994(2) 0.30459(2) 0.06632(2) 0.02861(7) Uani 1 1 d . .
Cl1A Cl -0.10193(9) 0.75540(10) -0.02596(8) 0.0349(2) Uani 1 1 d . .
C1B C 0.1554(3) 0.1152(3) 0.3311(3) 0.0193(6) Uani 1 1 d . .
C2B C 0.2037(4) 0.2145(3) 0.3073(3) 0.0269(7) Uani 1 1 d . .
H2B H 0.144232 0.236455 0.253929 0.032 Uiso 1 1 calc R U
C3B C 0.3382(4) 0.2794(3) 0.3623(4) 0.0348(9) Uani 1 1 d . .
H3B H 0.371751 0.346035 0.345803 0.042 Uiso 1 1 calc R U
C4B C 0.4275(4) 0.2491(4) 0.4426(4) 0.0358(9) Uani 1 1 d . .
H4B H 0.519528 0.296511 0.481555 0.043 Uiso 1 1 calc R U
C5B C 0.3820(3) 0.1522(3) 0.4643(3) 0.0278(7) Uani 1 1 d . .
H5B H 0.443309 0.132188 0.518202 0.033 Uiso 1 1 calc R U
C6B C 0.2448(3) 0.0797(3) 0.4085(3) 0.0193(6) Uani 1 1 d . .
C7B C 0.1915(3) -0.0209(3) 0.4274(3) 0.0186(6) Uani 1 1 d . .
C8B C 0.0524(3) -0.0820(3) 0.3782(3) 0.0164(6) Uani 1 1 d . .
C9B C -0.0098(4) -0.1810(3) 0.3991(3) 0.0224(7) Uani 1 1 d . .
H9B H 0.045235 -0.209175 0.449158 0.027 Uiso 1 1 calc R U
C10B C -0.1457(4) -0.2358(3) 0.3491(3) 0.0258(7) Uani 1 1 d . .
H10B H -0.185372 -0.300530 0.365595 0.031 Uiso 1 1 calc R U
C11B C -0.2281(3) -0.1970(3) 0.2729(3) 0.0285(8) Uani 1 1 d . .
H11B H -0.322903 -0.237211 0.237116 0.034 Uiso 1 1 calc R U
C12B C -0.1749(3) -0.1029(3) 0.2492(3) 0.0225(6) Uani 1 1 d . .
H12B H -0.231881 -0.077573 0.197467 0.027 Uiso 1 1 calc R U
C13B C -0.0334(3) -0.0432(3) 0.3028(3) 0.0168(6) Uani 1 1 d . .
N1B N 0.0204(3) 0.0516(2) 0.2798(2) 0.0186(5) Uani 1 1 d . .
O1B O -0.0611(2) 0.0829(2) 0.2044(2) 0.0255(5) Uani 1 1 d . .
I1B I -0.15584(2) 0.25665(2) 0.31235(2) 0.02332(6) Uani 1 1 d . .
I2B I -0.23797(3) 0.46266(2) 0.43636(2) 0.03149(7) Uani 1 1 d . .
Cl1B Cl 0.29939(9) -0.07190(9) 0.51299(8) 0.03050(19) Uani 1 1 d . .

loop_
_atom_site_aniso_label
_atom_site_aniso_U_11
_atom_site_aniso_U_22
_atom_site_aniso_U_33
_atom_site_aniso_U_23
_atom_site_aniso_U_13
_atom_site_aniso_U_12
C1A 0.0215(14) 0.0183(15) 0.0155(14) 0.0052(12) 0.0057(11) 0.0061(11)
C2A 0.0227(15) 0.0190(16) 0.0276(18) 0.0043(14) 0.0085(13) 0.0022(12)
C3A 0.040(2) 0.0243(19) 0.042(2) 0.0112(17) 0.0233(18) -0.0007(15)
C4A 0.053(2) 0.029(2) 0.035(2) 0.0211(17) 0.0192(18) 0.0097(17)
C5A 0.045(2) 0.0267(19) 0.0230(17) 0.0139(15) 0.0112(15) 0.0157(16)
C6A 0.0265(15) 0.0193(15) 0.0146(14) 0.0068(12) 0.0060(12) 0.0082(12)
C7A 0.0214(14) 0.0253(17) 0.0137(14) 0.0059(13) 0.0021(11) 0.0119(12)
C8A 0.0180(13) 0.0188(15) 0.0142(14) 0.0004(12) 0.0043(11) 0.0050(11)
C9A 0.0205(15) 0.0253(18) 0.0242(17) 0.0000(14) 0.0048(13) 0.0003(13)
C10A 0.0299(18) 0.0242(19) 0.037(2) 0.0023(16) 0.0184(16) -0.0027(14)
C11A 0.0396(19) 0.0190(17) 0.041(2) 0.0152(16) 0.0234(17) 0.0052(14)
C12A 0.0336(17) 0.0191(16) 0.0301(18) 0.0123(14) 0.0138(14) 0.0141(13)
C13A 0.0204(13) 0.0140(14) 0.0166(14) 0.0040(12) 0.0062(11) 0.0053(11)
N1A 0.0183(11) 0.0149(12) 0.0168(12) 0.0063(10) 0.0008(9) 0.0058(9)
O1A 0.0192(10) 0.0210(12) 0.0216(11) 0.0074(9) -0.0053(8) 0.0065(9)
I1A 0.01630(9) 0.02066(11) 0.02434(11) 0.01098(9) 0.00007(7) 0.00301(7)
I2A 0.02313(10) 0.02205(12) 0.03682(14) 0.00949(10) 0.00632(9) 0.00563(8)
Cl1A 0.0279(4) 0.0505(6) 0.0249(4) 0.0159(4) -0.0007(3) 0.0171(4)
C1B 0.0227(14) 0.0185(15) 0.0154(14) 0.0052(12) 0.0067(11) 0.0043(11)
C2B 0.0350(18) 0.0211(17) 0.0221(17) 0.0079(14) 0.0095(14) 0.0006(14)
C3B 0.040(2) 0.0224(18) 0.039(2) 0.0106(17) 0.0173(17) -0.0045(15)
C4B 0.0229(16) 0.037(2) 0.036(2) 0.0058(17) 0.0104(15) -0.0047(14)
C5B 0.0190(14) 0.0303(19) 0.0258(17) 0.0032(15) 0.0065(13) 0.0060(13)
C6B 0.0171(13) 0.0246(16) 0.0170(15) 0.0071(13) 0.0076(11) 0.0081(11)
C7B 0.0210(14) 0.0237(16) 0.0139(14) 0.0079(12) 0.0055(11) 0.0136(12)
C8B 0.0221(13) 0.0176(15) 0.0125(14) 0.0064(12) 0.0077(11) 0.0096(11)
C9B 0.0349(17) 0.0194(16) 0.0203(16) 0.0114(13) 0.0129(13) 0.0127(13)
C10B 0.0372(18) 0.0157(16) 0.0270(17) 0.0082(14) 0.0171(15) 0.0045(13)
C11B 0.0235(15) 0.0205(17) 0.036(2) 0.0059(15) 0.0108(14) 0.0012(13)
C12B 0.0187(13) 0.0217(16) 0.0249(17) 0.0087(13) 0.0031(12) 0.0062(12)
C13B 0.0213(13) 0.0159(14) 0.0141(14) 0.0053(11) 0.0072(11) 0.0071(11)
N1B 0.0224(12) 0.0177(13) 0.0158(12) 0.0081(10) 0.0030(10) 0.0058(10)
O1B 0.0312(12) 0.0260(13) 0.0189(11) 0.0130(10) -0.0016(9) 0.0088(10)
I1B 0.02186(10) 0.02279(11) 0.02766(12) 0.01800(9) -0.00019(8) 0.00180(8)
I2B 0.03414(12) 0.03095(14) 0.03551(14) 0.01909(11) 0.01099(10) 0.01012(10)
Cl1B 0.0313(4) 0.0375(5) 0.0255(4) 0.0148(4) 0.0027(3) 0.0203(4)

loop_
_atom_type_symbol
_atom_type_description
_atom_type_scat_dispersion_real
_atom_type_scat_dispersion_imag
_atom_type_scat_source
C C 0.0033 0.0016 'International Tables Vol C Tables 4.2.6.8 and 6.1.1.4'
H H 0.0000 0.0000 'International Tables Vol C Tables 4.2.6.8 and 6.1.1.4'
N N 0.0061 0.0033 'International Tables Vol C Tables 4.2.6.8 and 6.1.1.4'
O O 0.0106 0.0060 'International Tables Vol C Tables 4.2.6.8 and 6.1.1.4'
I I -0.4742 1.8119 'International Tables Vol C Tables 4.2.6.8 and 6.1.1.4'
Cl Cl 0.1484 0.1585 'International Tables Vol C Tables 4.2.6.8 and 6.1.1.4'

loop_
_geom_angle_atom_site_label_1
_geom_angle_atom_site_label_2
_geom_angle_atom_site_label_3
_geom_angle
N1A C1A C2A 119.9(3)
N1A C1A C6A 119.8(3)
C2A C1A C6A 120.3(3)
C3A C2A C1A 119.0(3)
C3A C2A H2A 120.5
C1A C2A H2A 120.5
C2A C3A C4A 121.7(3)
C2A C3A H3A 119.2
C4A C3A H3A 119.2
C5A C4A C3A 120.1(3)
C5A C4A H4A 120.0
C3A C4A H4A 120.0
C4A C5A C6A 121.2(3)
C4A C5A H5A 119.4
C6A C5A H5A 119.4
C7A C6A C5A 124.2(3)
C7A C6A C1A 118.1(3)
C5A C6A C1A 117.7(3)
C8A C7A C6A 121.6(3)
C8A C7A Cl1A 119.2(3)
C6A C7A Cl1A 119.2(3)
C7A C8A C9A 124.9(3)
C7A C8A C13A 118.5(3)
C9A C8A C13A 116.7(3)
C10A C9A C8A 121.4(3)
C10A C9A H9A 119.3
C8A C9A H9A 119.3
C9A C10A C11A 120.9(3)
C9A C10A H10A 119.5
C11A C10A H10A 119.5
C12A C11A C10A 120.3(3)
C12A C11A H11A 119.8
C10A C11A H11A 119.8
C11A C12A C13A 119.8(3)
C11A C12A H12A 120.1
C13A C12A H12A 120.1
N1A C13A C12A 119.4(3)
N1A C13A C8A 119.7(3)
C12A C13A C8A 120.8(3)
O1A N1A C1A 118.7(2)
O1A N1A C13A 119.3(3)
C1A N1A C13A 122.0(3)
N1B C1B C2B 119.7(3)
N1B C1B C6B 119.3(3)
C2B C1B C6B 120.9(3)
C3B C2B C1B 118.9(3)
C3B C2B H2B 120.5
C1B C2B H2B 120.5
C2B C3B C4B 121.4(3)
C2B C3B H3B 119.3
C4B C3B H3B 119.3
C5B C4B C3B 119.9(3)
C5B C4B H4B 120.1
C3B C4B H4B 120.1
C4B C5B C6B 121.7(3)
C4B C5B H5B 119.2
C6B C5B H5B 119.2
C7B C6B C5B 124.5(3)
C7B C6B C1B 118.3(3)
C5B C6B C1B 117.2(3)
C6B C7B C8B 121.7(3)
C6B C7B Cl1B 119.5(2)
C8B C7B Cl1B 118.8(3)
C7B C8B C13B 118.2(3)
C7B C8B C9B 124.4(3)
C13B C8B C9B 117.3(3)
C10B C9B C8B 121.4(3)
C10B C9B H9B 119.3
C8B C9B H9B 119.3
C9B C10B C11B 120.1(3)
C9B C10B H10B 119.9
C11B C10B H10B 119.9
C12B C11B C10B 121.4(3)
C12B C11B H11B 119.3
C10B C11B H11B 119.3
C11B C12B C13B 119.1(3)
C11B C12B H12B 120.5
C13B C12B H12B 120.5
N1B C13B C8B 120.0(3)
N1B C13B C12B 119.4(3)
C8B C13B C12B 120.7(3)
O1B N1B C13B 118.8(3)
O1B N1B C1B 118.9(3)
C13B N1B C1B 122.3(3)
N1B O1B I1B 112.31(17)
O1B I1B I2B 174.83(6)

loop_
_geom_bond_atom_site_label_1
_geom_bond_atom_site_label_2
_geom_bond_distance
C1A N1A 1.367(4)
C1A C2A 1.408(4)
C1A C6A 1.437(4)
C2A C3A 1.372(5)
C2A H2A 0.9500
C3A C4A 1.402(6)
C3A H3A 0.9500
C4A C5A 1.362(5)
C4A H4A 0.9500
C5A C6A 1.415(5)
C5A H5A 0.9500
C6A C7A 1.401(4)
C7A C8A 1.393(5)
C7A Cl1A 1.717(3)
C8A C9A 1.427(5)
C8A C13A 1.432(4)
C9A C10A 1.337(6)
C9A H9A 0.9500
C10A C11A 1.428(5)
C10A H10A 0.9500
C11A C12A 1.350(5)
C11A H11A 0.9500
C12A C13A 1.408(4)
C12A H12A 0.9500
C13A N1A 1.372(4)
N1A O1A 1.325(3)
I1A I2A 2.7423(4)
C1B N1B 1.370(4)
C1B C2B 1.405(4)
C1B C6B 1.426(4)
C2B C3B 1.372(5)
C2B H2B 0.9500
C3B C4B 1.409(6)
C3B H3B 0.9500
C4B C5B 1.354(5)
C4B H4B 0.9500
C5B C6B 1.420(4)
C5B H5B 0.9500
C6B C7B 1.396(5)
C7B C8B 1.397(4)
C7B Cl1B 1.724(3)
C8B C13B 1.415(4)
C8B C9B 1.424(5)
C9B C10B 1.355(5)
C9B H9B 0.9500
C10B C11B 1.403(5)
C10B H10B 0.9500
C11B C12B 1.363(5)
C11B H11B 0.9500
C12B C13B 1.417(4)
C12B H12B 0.9500
C13B N1B 1.368(4)
N1B O1B 1.332(3)
O1B I1B 2.489(2)
I1B I2B 2.7557(4)

loop_
_geom_torsion_atom_site_label_1
_geom_torsion_atom_site_label_2
_geom_torsion_atom_site_label_3
_geom_torsion_atom_site_label_4
_geom_torsion
N1A C1A C2A C3A -179.2(3)
C6A C1A C2A C3A -0.2(5)
C1A C2A C3A C4A -1.4(5)
C2A C3A C4A C5A 1.6(6)
C3A C4A C5A C6A 0.0(6)
C4A C5A C6A C7A 179.3(3)
C4A C5A C6A C1A -1.6(5)
N1A C1A C6A C7A -0.2(4)
C2A C1A C6A C7A -179.1(3)
N1A C1A C6A C5A -179.3(3)
C2A C1A C6A C5A 1.7(4)
C5A C6A C7A C8A -178.8(3)
C1A C6A C7A C8A 2.0(5)
C5A C6A C7A Cl1A 0.3(4)
C1A C6A C7A Cl1A -178.8(2)
C6A C7A C8A C9A 179.4(3)
Cl1A C7A C8A C9A 0.2(5)
C6A C7A C8A C13A 0.0(5)
Cl1A C7A C8A C13A -179.1(2)
C7A C8A C9A C10A -177.9(3)
C13A C8A C9A C10A 1.5(5)
C8A C9A C10A C11A 1.4(6)
C9A C10A C11A C12A -2.2(5)
C10A C11A C12A C13A 0.1(5)
C11A C12A C13A N1A -177.3(3)
C11A C12A C13A C8A 2.9(5)
C7A C8A C13A N1A -4.0(4)
C9A C8A C13A N1A 176.6(3)
C7A C8A C13A C12A 175.8(3)
C9A C8A C13A C12A -3.6(4)
C2A C1A N1A O1A -3.0(4)
C6A C1A N1A O1A 178.0(3)
C2A C1A N1A C13A 175.0(3)
C6A C1A N1A C13A -3.9(4)
C12A C13A N1A O1A 4.3(4)
C8A C13A N1A O1A -176.0(3)
C12A C13A N1A C1A -173.8(3)
C8A C13A N1A C1A 6.0(4)
N1B C1B C2B C3B 178.1(3)
C6B C1B C2B C3B -1.6(5)
C1B C2B C3B C4B -0.7(5)
C2B C3B C4B C5B 1.8(6)
C3B C4B C5B C6B -0.5(5)
C4B C5B C6B C7B -179.7(3)
C4B C5B C6B C1B -1.8(5)
N1B C1B C6B C7B 1.2(4)
C2B C1B C6B C7B -179.1(3)
N1B C1B C6B C5B -176.9(3)
C2B C1B C6B C5B 2.8(4)
C5B C6B C7B C8B 174.3(3)
C1B C6B C7B C8B -3.7(4)
C5B C6B C7B Cl1B -6.0(4)
C1B C6B C7B Cl1B 176.0(2)
C6B C7B C8B C13B 3.0(4)
Cl1B C7B C8B C13B -176.7(2)
C6B C7B C8B C9B -176.6(3)
Cl1B C7B C8B C9B 3.7(4)
C7B C8B C9B C10B 179.5(3)
C13B C8B C9B C10B -0.1(5)
C8B C9B C10B C11B 1.3(5)
C9B C10B C11B C12B -1.2(5)
C10B C11B C12B C13B 0.0(5)
C7B C8B C13B N1B 0.1(4)
C9B C8B C13B N1B 179.8(3)
C7B C8B C13B C12B 179.2(3)
C9B C8B C13B C12B -1.1(4)
C11B C12B C13B N1B -179.7(3)
C11B C12B C13B C8B 1.2(5)
C8B C13B N1B O1B 177.1(3)
C12B C13B N1B O1B -2.0(4)
C8B C13B N1B C1B -2.7(4)
C12B C13B N1B C1B 178.3(3)
C2B C1B N1B O1B 2.5(4)
C6B C1B N1B O1B -177.8(3)
C2B C1B N1B C13B -177.8(3)
C6B C1B N1B C13B 2.0(4)
C13B N1B O1B I1B 97.0(3)
C1B N1B O1B I1B -83.3(3)
